data_7225425
loop_
_publ_author_name
'Yang, Bo'
'Gao, Zhong-Zheng'
'Lu, Ji-Hong'
'Zhu, Qian-Jiang'
'Xue, Sai-Feng'
'Tao, Zhu'
'Prior, Timothy J.'
'Redshaw, Carl'
'Wei, Gang'
'Xiao, Xin'

_publ_section_title
;
 Interaction of a symmetrical
 \a,\a&#x2032;,\d,\d&#x2032;-tetramethyl-cucurbit[6]uril with Ln3+:
 potential applications for isolation of lanthanides
;
_journal_issue 26
_journal_name_full CrystEngComm
_journal_page_first 5028
_journal_paper_doi 10.1039/C6CE00134C
_journal_volume 18
_journal_year 2016
_chemical_formula_sum 'C40 H44 Eu N24 O22'
_chemical_formula_weight 1364.95
_space_group_crystal_system monoclinic
_space_group_IT_number 12
_space_group_name_Hall '-C 2y'
_space_group_name_H-M_alt 'C 1 2/m 1'
_symmetry_space_group_name_Hall '-C 2y'
_symmetry_space_group_name_H-M 'C 1 2/m 1'
_atom_sites_solution_hydrogens geom
_audit_creation_method SHELXL-2014/7
_audit_update_record
;
2016-05-31 deposited with the CCDC.
2016-06-02 downloaded from the CCDC.
;
_cell_angle_alpha 90
_cell_angle_beta 116.150(5)
_cell_angle_gamma 90
_cell_formula_units_Z 2
_cell_length_a 22.329(10)
_cell_length_b 12.544(6)
_cell_length_c 14.897(7)
_cell_measurement_reflns_used 3836
_cell_measurement_temperature 293(2)
_cell_measurement_theta_max 24.08
_cell_measurement_theta_min 2.71
_cell_volume 3745(3)
_computing_cell_refinement 'Bruker SMART'
_computing_data_collection 'Bruker SMART'
_computing_data_reduction 'Bruker SAINT'
_computing_molecular_graphics 'Bruker SHELXTL'
_computing_publication_material 'Bruker SHELXTL'
_computing_structure_refinement 'SHELXL-2014/7 (Sheldrick, 2014)'
_computing_structure_solution 'Bruker SHELXTL'
_diffrn_ambient_temperature 293(2)
_diffrn_measured_fraction_theta_full 0.977
_diffrn_measured_fraction_theta_max 0.977
_diffrn_measurement_device_type 'CCD area detector'
_diffrn_measurement_method 'phi and omega scans'
_diffrn_radiation_type MoK\a
_diffrn_radiation_wavelength 0.71073
_diffrn_reflns_av_R_equivalents 0.0554
_diffrn_reflns_av_unetI/netI 0.0621
_diffrn_reflns_Laue_measured_fraction_full 0.977
_diffrn_reflns_Laue_measured_fraction_max 0.977
_diffrn_reflns_limit_h_max 26
_diffrn_reflns_limit_h_min -26
_diffrn_reflns_limit_k_max 15
_diffrn_reflns_limit_k_min -15
_diffrn_reflns_limit_l_max 17
_diffrn_reflns_limit_l_min -17
_diffrn_reflns_number 9690
_diffrn_reflns_point_group_measured_fraction_full 0.977
_diffrn_reflns_point_group_measured_fraction_max 0.977
_diffrn_reflns_theta_full 25.242
_diffrn_reflns_theta_max 25.249
_diffrn_reflns_theta_min 1.523
_exptl_absorpt_coefficient_mu 0.912
_exptl_absorpt_correction_T_max 0.819
_exptl_absorpt_correction_T_min 0.753
_exptl_absorpt_correction_type multi-scan
_exptl_absorpt_process_details sadabs
_exptl_crystal_colour colourless
_exptl_crystal_density_diffrn 1.210
_exptl_crystal_description block
_exptl_crystal_F_000 1382
_exptl_crystal_size_max 0.270
_exptl_crystal_size_mid 0.230
_exptl_crystal_size_min 0.190
_refine_diff_density_max 2.809
_refine_diff_density_min -1.323
_refine_diff_density_rms 0.137
_refine_ls_extinction_method none
_refine_ls_goodness_of_fit_ref 1.088
_refine_ls_hydrogen_treatment constr
_refine_ls_matrix_type full
_refine_ls_number_parameters 232
_refine_ls_number_reflns 3475
_refine_ls_number_restraints 0
_refine_ls_restrained_S_all 1.088
_refine_ls_R_factor_all 0.0641
_refine_ls_R_factor_gt 0.0593
_refine_ls_shift/su_max 0.000
_refine_ls_shift/su_mean 0.000
_refine_ls_structure_factor_coef Fsqd
_refine_ls_weighting_details 'w=1/[\s^2^(Fo^2^)+(0.1012P)^2^+18.4386P] where P=(Fo^2^+2Fc^2^)/3'
_refine_ls_weighting_scheme calc
_refine_ls_wR_factor_gt 0.1666
_refine_ls_wR_factor_ref 0.1703
_reflns_Friedel_coverage 0.000
_reflns_number_gt 3202
_reflns_number_total 3475
_reflns_threshold_expression 'I > 2\s(I)'
_cod_data_source_file c6ce00134c2.cif
_cod_data_source_block 7p
_cod_depositor_comments 'Adding full bibliography for 7225407--7225427.cif.'
_cod_original_cell_volume 3746(3)
_cod_database_code 7225425
_shelx_shelxl_version_number 2014/7
_shelx_space_group_comment
;
The symmetry employed for this shelxl refinement is uniquely defined
by the following loop, which should always be used as a source of
symmetry information in preference to the above space-group names.
They are only intended as comments.
;
_shelx_estimated_absorpt_t_min 0.791
_shelx_estimated_absorpt_t_max 0.846

loop_
_space_group_symop_operation_xyz
'x, y, z'
'-x, y, -z'
'x+1/2, y+1/2, z'
'-x+1/2, y+1/2, -z'
'-x, -y, -z'
'x, -y, z'
'-x+1/2, -y+1/2, -z'
'x+1/2, -y+1/2, z'

loop_
_atom_site_label
_atom_site_type_symbol
_atom_site_fract_x
_atom_site_fract_y
_atom_site_fract_z
_atom_site_U_iso_or_equiv
_atom_site_adp_type
_atom_site_occupancy
_atom_site_site_symmetry_order
_atom_site_calc_flag
_atom_site_refinement_flags_posn
_atom_site_refinement_flags_adp
_atom_site_refinement_flags_occupancy
_atom_site_disorder_assembly
_atom_site_disorder_group
Eu1 Eu 1.0000 1.0000 0.5000 0.0246(2) Uani 1 4 d S T P . .
N1 N 0.7721(2) 0.4025(3) 0.4137(3) 0.0280(10) Uani 1 1 d . . . . .
N2 N 0.8208(2) 0.4023(3) 0.5807(4) 0.0298(10) Uani 1 1 d . . . . .
N3 N 0.9256(2) 0.4029(4) 0.7329(4) 0.0329(11) Uani 1 1 d . . . . .
N4 N 1.0360(2) 0.4025(4) 0.8131(4) 0.0323(11) Uani 1 1 d . . . . .
N5 N 1.1444(2) 0.4029(4) 0.8132(4) 0.0324(11) Uani 1 1 d . . . . .
N6 N 1.2091(3) 0.4035(4) 0.7347(4) 0.0351(11) Uani 1 1 d . . . . .
O1 O 0.8360(2) 0.2580(3) 0.4972(3) 0.0423(11) Uani 1 1 d . . . . .
O2 O 0.9830(2) 0.2567(4) 0.7184(4) 0.0609(15) Uani 1 1 d . . . . .
O3 O 1.1424(3) 0.2578(4) 0.7181(4) 0.0603(14) Uani 1 1 d . . . . .
O4 O 0.9039(4) 0.9311(7) 0.3598(7) 0.051(3) Uani 0.5 1 d . . P A 1
O6 O 0.9542(5) 0.8530(7) 0.5540(8) 0.050(2) Uani 0.5 1 d . . P A 1
O5 O 0.9222(5) 0.8522(7) 0.4478(7) 0.046(2) Uani 0.5 1 d . . P B 2
O7 O 0.9895(5) 0.9313(6) 0.6433(7) 0.049(2) Uani 0.5 1 d . . P A 2
C1 C 0.8128(3) 0.3468(4) 0.4972(5) 0.0319(13) Uani 1 1 d . . . . .
C2 C 0.7806(4) 0.5000 0.5565(7) 0.0312(18) Uani 1 2 d S T P . .
C3 C 0.7463(4) 0.5000 0.4381(6) 0.0276(16) Uani 1 2 d S T P . .
C4 C 0.8584(3) 0.3603(4) 0.6805(5) 0.0334(13) Uani 1 1 d . . . . .
H4A H 0.8611 0.2835 0.6763 0.040 Uiso 1 1 calc R U . . .
H4B H 0.8342 0.3756 0.7195 0.040 Uiso 1 1 calc R U . . .
C5 C 0.9817(3) 0.3461(4) 0.7512(5) 0.0357(13) Uani 1 1 d . . . . .
C6 C 1.0175(4) 0.5000 0.8471(6) 0.0270(16) Uani 1 2 d S T P . .
H6 H 1.0332 0.5000 0.9198 0.032 Uiso 1 2 calc R U P . .
C7 C 0.9404(4) 0.5000 0.7912(6) 0.0297(17) Uani 1 2 d S T P . .
H7 H 0.9202 0.5000 0.8377 0.036 Uiso 1 2 calc R U P . .
C8 C 1.1022(3) 0.3595(4) 0.8559(5) 0.0346(13) Uani 1 1 d . . . . .
H8A H 1.0994 0.2828 0.8467 0.042 Uiso 1 1 calc R U . . .
H8B H 1.1230 0.3735 0.9273 0.042 Uiso 1 1 calc R U . . .
C9 C 1.1630(3) 0.3462(4) 0.7521(4) 0.0343(13) Uani 1 1 d . . . . .
C10 C 1.2281(4) 0.5000 0.7939(6) 0.0279(16) Uani 1 2 d S T P . .
H10 H 1.2756 0.5000 0.8410 0.034 Uiso 1 2 calc R U P . .
C11 C 1.1834(4) 0.5000 0.8487(6) 0.0311(17) Uani 1 2 d S T P . .
H11 H 1.2097 0.5000 0.9215 0.037 Uiso 1 2 calc R U P . .
C12 C 0.7528(3) 0.3600(5) 0.3149(5) 0.0361(14) Uani 1 1 d . . . . .
H12A H 0.7058 0.3748 0.2741 0.043 Uiso 1 1 calc R U . . .
H12B H 0.7584 0.2832 0.3195 0.043 Uiso 1 1 calc R U . . .
C13 C 0.7333(4) 0.5000 0.6039(7) 0.038(2) Uani 1 2 d S T P . .
H13A H 0.7209 0.4280 0.6098 0.057 Uiso 0.5 1 calc R U P . .
H13B H 0.6941 0.5402 0.5630 0.057 Uiso 0.5 1 calc R U P . .
H13C H 0.7548 0.5318 0.6691 0.057 Uiso 0.5 1 calc R U P . .
C14 C 0.6711(4) 0.5000 0.3894(8) 0.045(2) Uani 1 2 d S T P . .
H14A H 0.6555 0.5383 0.4308 0.067 Uiso 0.5 1 calc R U P . .
H14B H 0.6552 0.4279 0.3812 0.067 Uiso 0.5 1 calc R U P . .
H14C H 0.6548 0.5338 0.3251 0.067 Uiso 0.5 1 calc R U P . .
O1W O 0.9140(4) 0.5000 0.5010(7) 0.074(2) Uani 1 2 d S T P . .

loop_
_atom_site_aniso_label
_atom_site_aniso_U_11
_atom_site_aniso_U_22
_atom_site_aniso_U_33
_atom_site_aniso_U_23
_atom_site_aniso_U_13
_atom_site_aniso_U_12
Eu1 0.0268(3) 0.0135(3) 0.0342(4) 0.000 0.0140(3) 0.000
N1 0.032(2) 0.019(2) 0.036(3) -0.0018(19) 0.017(2) 0.0000(19)
N2 0.034(3) 0.016(2) 0.039(3) 0.0010(19) 0.015(2) 0.0012(19)
N3 0.031(3) 0.020(2) 0.046(3) -0.001(2) 0.016(2) -0.0007(19)
N4 0.031(3) 0.023(2) 0.039(3) -0.001(2) 0.013(2) 0.002(2)
N5 0.037(3) 0.020(2) 0.041(3) -0.003(2) 0.019(2) -0.004(2)
N6 0.043(3) 0.021(2) 0.045(3) 0.000(2) 0.023(3) 0.001(2)
O1 0.043(3) 0.024(2) 0.059(3) -0.0012(19) 0.023(2) 0.0073(19)
O2 0.042(3) 0.033(3) 0.093(4) -0.026(3) 0.016(3) 0.002(2)
O3 0.084(4) 0.032(3) 0.082(4) -0.020(2) 0.052(3) -0.023(3)
O4 0.033(5) 0.025(5) 0.066(6) -0.011(4) -0.005(4) -0.011(4)
O6 0.066(6) 0.032(5) 0.063(6) 0.005(4) 0.038(5) -0.011(4)
O5 0.045(5) 0.034(5) 0.058(6) -0.006(4) 0.020(5) -0.014(4)
O7 0.082(7) 0.022(4) 0.065(6) -0.003(4) 0.051(6) -0.006(4)
C1 0.030(3) 0.019(3) 0.049(4) -0.002(2) 0.020(3) -0.007(2)
C2 0.025(4) 0.024(4) 0.051(5) 0.000 0.022(4) 0.000
C3 0.024(4) 0.023(4) 0.035(4) 0.000 0.012(3) 0.000
C4 0.035(3) 0.018(3) 0.046(4) 0.002(2) 0.017(3) -0.006(2)
C5 0.038(3) 0.022(3) 0.045(4) -0.001(2) 0.016(3) -0.001(2)
C6 0.032(4) 0.025(4) 0.025(4) 0.000 0.013(3) 0.000
C7 0.034(4) 0.022(4) 0.035(4) 0.000 0.017(4) 0.000
C8 0.034(3) 0.023(3) 0.046(4) 0.007(2) 0.017(3) 0.004(2)
C9 0.041(3) 0.023(3) 0.036(3) -0.001(2) 0.015(3) -0.002(2)
C10 0.025(4) 0.024(4) 0.028(4) 0.000 0.006(3) 0.000
C11 0.039(5) 0.029(4) 0.023(4) 0.000 0.011(4) 0.000
C12 0.043(3) 0.024(3) 0.047(4) -0.005(2) 0.024(3) -0.012(2)
C13 0.027(4) 0.039(5) 0.052(5) 0.000 0.021(4) 0.000
C14 0.034(5) 0.048(6) 0.053(6) 0.000 0.019(4) 0.000
O1W 0.066(5) 0.074(6) 0.073(6) 0.000 0.023(5) 0.000

loop_
_atom_type_symbol
_atom_type_description
_atom_type_scat_dispersion_real
_atom_type_scat_dispersion_imag
_atom_type_scat_source
C C 0.0033 0.0016 'International Tables Vol C Tables 4.2.6.8 and 6.1.1.4'
H H 0.0000 0.0000 'International Tables Vol C Tables 4.2.6.8 and 6.1.1.4'
N N 0.0061 0.0033 'International Tables Vol C Tables 4.2.6.8 and 6.1.1.4'
O O 0.0106 0.0060 'International Tables Vol C Tables 4.2.6.8 and 6.1.1.4'
Eu Eu -0.1578 3.6682 'International Tables Vol C Tables 4.2.6.8 and 6.1.1.4'

loop_
_geom_angle_atom_site_label_1
_geom_angle_atom_site_label_2
_geom_angle_atom_site_label_3
_geom_angle
_geom_angle_site_symmetry_1
_geom_angle_site_symmetry_3
O4 Eu1 O4 180.0 . 5_776
O4 Eu1 O4 42.2(4) . 6_575
O4 Eu1 O4 137.8(4) 5_776 6_575
O4 Eu1 O4 137.8(4) . 2_756
O4 Eu1 O4 42.2(4) 5_776 2_756
O4 Eu1 O4 180.0 6_575 2_756
O7 Eu1 O7 180.0 6_575 2_756
O7 Eu1 O7 138.1(4) 6_575 5_776
O7 Eu1 O7 41.9(4) 2_756 5_776
O7 Eu1 O7 41.9(4) 6_575 .
O7 Eu1 O7 138.1(4) 2_756 .
O7 Eu1 O7 180.0 5_776 .
O4 Eu1 O6 70.5(4) . .
O4 Eu1 O6 109.5(4) 5_776 .
O4 Eu1 O6 102.6(3) 6_575 .
O4 Eu1 O6 77.4(3) 2_756 .
O4 Eu1 O6 109.5(4) . 5_776
O4 Eu1 O6 70.5(4) 5_776 5_776
O4 Eu1 O6 77.4(3) 6_575 5_776
O4 Eu1 O6 102.6(3) 2_756 5_776
O6 Eu1 O6 180.0 . 5_776
O4 Eu1 O6 77.4(3) . 2_756
O4 Eu1 O6 102.6(3) 5_776 2_756
O4 Eu1 O6 109.5(4) 6_575 2_756
O4 Eu1 O6 70.5(4) 2_756 2_756
O6 Eu1 O6 80.3(5) . 2_756
O6 Eu1 O6 99.7(5) 5_776 2_756
O4 Eu1 O6 102.6(3) . 6_575
O4 Eu1 O6 77.4(3) 5_776 6_575
O4 Eu1 O6 70.5(4) 6_575 6_575
O4 Eu1 O6 109.5(4) 2_756 6_575
O6 Eu1 O6 99.7(5) . 6_575
O6 Eu1 O6 80.3(5) 5_776 6_575
O6 Eu1 O6 180.0 2_756 6_575
C1 N1 C12 121.4(5) . .
C1 N1 C3 112.2(5) . .
C12 N1 C3 126.1(5) . .
C1 N2 C4 122.3(5) . .
C1 N2 C2 112.4(5) . .
C4 N2 C2 124.8(5) . .
C5 N3 C7 112.0(5) . .
C5 N3 C4 123.9(5) . .
C7 N3 C4 122.7(5) . .
C5 N4 C8 123.0(5) . .
C5 N4 C6 111.8(5) . .
C8 N4 C6 123.9(5) . .
C9 N5 C11 111.9(5) . .
C9 N5 C8 123.1(5) . .
C11 N5 C8 123.6(5) . .
C9 N6 C10 111.4(5) . .
C9 N6 C12 123.7(5) . 2_756
C10 N6 C12 122.9(5) . 2_756
O4 O4 Eu1 68.9(2) 6_575 .
O7 O7 Eu1 69.0(2) 6_575 .
O1 C1 N1 125.1(6) . .
O1 C1 N2 125.2(6) . .
N1 C1 N2 109.7(5) . .
N2 C2 N2 113.3(6) . 6_565
N2 C2 C13 111.4(4) . .
N2 C2 C13 111.3(4) 6_565 .
N2 C2 C3 102.5(4) . .
N2 C2 C3 102.5(4) 6_565 .
C13 C2 C3 115.3(7) . .
N1 C3 N1 113.3(6) . 6_565
N1 C3 C14 110.9(4) . .
N1 C3 C14 110.9(4) 6_565 .
N1 C3 C2 103.1(4) . .
N1 C3 C2 103.1(4) 6_565 .
C14 C3 C2 115.2(7) . .
N2 C4 N3 114.4(5) . .
O2 C5 N4 125.3(6) . .
O2 C5 N3 125.3(6) . .
N4 C5 N3 109.4(5) . .
N4 C6 N4 114.8(6) 6_565 .
N4 C6 C7 103.4(4) 6_565 .
N4 C6 C7 103.4(4) . .
N3 C7 N3 114.7(7) 6_565 .
N3 C7 C6 103.2(4) 6_565 .
N3 C7 C6 103.2(4) . .
N4 C8 N5 113.9(5) . .
O3 C9 N5 125.8(6) . .
O3 C9 N6 125.0(6) . .
N5 C9 N6 109.2(5) . .
N6 C10 N6 113.5(6) . 6_565
N6 C10 C11 103.8(4) . .
N6 C10 C11 103.8(4) 6_565 .
N5 C11 N5 113.8(7) . 6_565
N5 C11 C10 103.3(4) . .
N5 C11 C10 103.3(4) 6_565 .
N1 C12 N6 113.6(5) . 2_756

loop_
_geom_bond_atom_site_label_1
_geom_bond_atom_site_label_2
_geom_bond_distance
_geom_bond_site_symmetry_2
Eu1 O4 2.400(8) .
Eu1 O4 2.400(8) 5_776
Eu1 O4 2.400(8) 6_575
Eu1 O4 2.400(8) 2_756
Eu1 O7 2.408(9) 6_575
Eu1 O7 2.408(9) 2_756
Eu1 O7 2.408(9) 5_776
Eu1 O7 2.408(9) .
Eu1 O6 2.412(8) .
Eu1 O6 2.412(8) 5_776
Eu1 O6 2.412(8) 2_756
Eu1 O6 2.412(8) 6_575
N1 C1 1.366(8) .
N1 C12 1.442(8) .
N1 C3 1.464(6) .
N2 C1 1.366(8) .
N2 C4 1.446(8) .
N2 C2 1.467(6) .
N3 C5 1.361(8) .
N3 C7 1.447(6) .
N3 C4 1.454(7) .
N4 C5 1.354(8) .
N4 C8 1.432(7) .
N4 C6 1.452(6) .
N5 C9 1.355(7) .
N5 C11 1.454(7) .
N5 C8 1.456(7) .
N6 C9 1.372(8) .
N6 C10 1.447(6) .
N6 C12 1.456(7) 2_756
O1 C1 1.230(7) .
O2 C5 1.228(7) .
O3 C9 1.222(7) .
O4 O4 1.729(17) 6_575
O7 O7 1.723(16) 6_575
C2 N2 1.467(6) 6_565
C2 C13 1.508(11) .
C2 C3 1.584(12) .
C3 N1 1.464(6) 6_565
C3 C14 1.507(12) .
C6 N4 1.452(6) 6_565
C6 C7 1.546(11) .
C7 N3 1.447(6) 6_565
C10 N6 1.447(6) 6_565
C10 C11 1.544(11) .
C11 N5 1.454(6) 6_565
C12 N6 1.456(7) 2_756

loop_
_platon_squeeze_void_nr
_platon_squeeze_void_average_x
_platon_squeeze_void_average_y
_platon_squeeze_void_average_z
_platon_squeeze_void_volume
_platon_squeeze_void_count_electrons
_platon_squeeze_void_content
1 -0.001 -0.021 0.000 1244 498 ' '
2 0.500 0.142 0.500 23 3 ' '
3 1.000 0.358 0.500 23 3 ' '
4 1.000 0.642 0.500 23 3 ' '
5 0.500 0.858 0.500 23 3 ' '
